data_4319609
loop_
_publ_author_name
'Fu Qiang Huang'
'James A. Ibers'

_publ_section_title
;
 Syntheses and Structures of the Infinite Chain Compounds Cs4Ti3Se13,
 Rb4Ti3S14, Cs4Ti3S14, Rb4Hf3S14, Rb4Zr3Se14, Cs4Zr3Se14, and Cs4Hf3Se14
;
_journal_name_full 'Inorganic Chemistry'
_journal_page_first 2346
_journal_page_last 2351
_journal_paper_doi 10.1021/ic0011260
_journal_volume 40
_journal_year 2001
_chemical_formula_sum 'Rb4 Se14 Zr3'
_chemical_formula_weight 1720.98
_chemical_name_systematic
; 
 ? 
;
_space_group_IT_number 15
_symmetry_cell_setting monoclinic
_symmetry_space_group_name_Hall '-C 2yc'
_symmetry_space_group_name_H-M 'C 1 2/c 1'
_atom_sites_solution_hydrogens geom
_atom_sites_solution_primary direct
_atom_sites_solution_secondary difmap
_audit_creation_method SHELXL-97
_cell_angle_alpha 90.00
_cell_angle_beta 110.919(9)
_cell_angle_gamma 90.00
_cell_formula_units_Z 4
_cell_length_a 22.605(7)
_cell_length_b 8.552(3)
_cell_length_c 13.880(4)
_cell_measurement_temperature 153(2)
_cell_volume 2506.4(14)
_computing_structure_refinement 'SHELXL-97 (Sheldrick, 1997)'
_computing_structure_solution 'SHELXS-97 (Sheldrick, 1990)'
_diffrn_ambient_temperature 153(2)
_diffrn_measured_fraction_theta_full 0.878
_diffrn_measured_fraction_theta_max 0.878
_diffrn_radiation_monochromator graphite
_diffrn_radiation_source 'standard-focus sealed tube'
_diffrn_radiation_type MoK\a
_diffrn_radiation_wavelength 0.71073
_diffrn_reflns_av_R_equivalents 0.0314
_diffrn_reflns_av_sigmaI/netI 0.0570
_diffrn_reflns_limit_h_max 29
_diffrn_reflns_limit_h_min -27
_diffrn_reflns_limit_k_max 9
_diffrn_reflns_limit_k_min -11
_diffrn_reflns_limit_l_max 9
_diffrn_reflns_limit_l_min -17
_diffrn_reflns_number 4543
_diffrn_reflns_theta_full 28.28
_diffrn_reflns_theta_max 28.28
_diffrn_reflns_theta_min 1.93
_exptl_absorpt_coefficient_mu 29.263
_exptl_crystal_density_diffrn 4.561
_exptl_crystal_density_method 'not measured'
_exptl_crystal_F_000 2976
_refine_diff_density_max 2.958
_refine_diff_density_min -1.609
_refine_diff_density_rms 0.326
_refine_ls_extinction_method none
_refine_ls_goodness_of_fit_ref 1.039
_refine_ls_hydrogen_treatment mixed
_refine_ls_matrix_type full
_refine_ls_number_parameters 96
_refine_ls_number_reflns 2735
_refine_ls_number_restraints 0
_refine_ls_restrained_S_all 1.039
_refine_ls_R_factor_all 0.0607
_refine_ls_R_factor_gt 0.0400
_refine_ls_shift/su_max 0.007
_refine_ls_shift/su_mean 0.001
_refine_ls_structure_factor_coef Fsqd
_refine_ls_weighting_details
; calc 
 [1.00000+0.00000exp(0.00(sin\q/\l)^2^)]/ 
   [\s^2^(Fo^2^)+0.0000+0.0000*P+(0.0400P)^2^+0.0000sin\q/\l] 
 where P = 1.00000Fo^2^ + 0.00000Fc^2^ 
;
_refine_ls_weighting_scheme calc
_refine_ls_wR_factor_gt 0.0863
_refine_ls_wR_factor_ref 0.0915
_reflns_number_gt 2023
_reflns_number_total 2735
_reflns_threshold_expression >2sigma(I)
_cod_data_source_file ic0011260_5.cif
_cod_data_source_block rbzrse
_cod_original_cell_volume 2506.3(13)
_cod_database_code 4319609

loop_
_symmetry_equiv_pos_as_xyz
'x, y, z'
'-x, y, -z+1/2'
'x+1/2, y+1/2, z'
'-x+1/2, y+1/2, -z+1/2'
'-x, -y, -z'
'x, -y, z-1/2'
'-x+1/2, -y+1/2, -z'
'x+1/2, -y+1/2, z-1/2'

loop_
_atom_site_label
_atom_site_type_symbol
_atom_site_fract_x
_atom_site_fract_y
_atom_site_fract_z
_atom_site_U_iso_or_equiv
_atom_site_adp_type
_atom_site_occupancy
_atom_site_symmetry_multiplicity
_atom_site_calc_flag
_atom_site_refinement_flags
_atom_site_disorder_assembly
_atom_site_disorder_group
Rb1 Rb 0.20192(4) 0.17935(12) 0.10903(8) 0.0212(2) Uani 1 1 d . . .
Rb2 Rb 0.43431(5) 0.24577(13) 0.34906(8) 0.0242(2) Uani 1 1 d . . .
Zr1 Zr 0.16773(4) 0.24801(11) 0.41447(7) 0.0121(2) Uani 1 1 d . . .
Zr2 Zr 0.0000 0.23844(15) 0.2500 0.0108(3) Uani 1 2 d S . .
Se1 Se 0.03934(4) 0.15128(11) 0.09500(8) 0.0141(2) Uani 1 1 d . . .
Se2 Se 0.06547(4) 0.41789(11) 0.42365(8) 0.0142(2) Uani 1 1 d . . .
Se3 Se 0.08299(4) 0.00776(11) 0.37039(8) 0.0125(2) Uani 1 1 d . . .
Se4 Se 0.09928(4) 0.35103(11) 0.20750(8) 0.0133(2) Uani 1 1 d . . .
Se5 Se 0.28063(4) 0.28719(12) 0.39050(8) 0.0167(2) Uani 1 1 d . . .
Se6 Se 0.32469(4) 0.47654(11) 0.17081(8) 0.0158(2) Uani 1 1 d . . .
Se7 Se 0.35267(4) 0.06193(12) 0.10488(8) 0.0162(2) Uani 1 1 d . . .

loop_
_atom_site_aniso_label
_atom_site_aniso_U_11
_atom_site_aniso_U_22
_atom_site_aniso_U_33
_atom_site_aniso_U_23
_atom_site_aniso_U_13
_atom_site_aniso_U_12
Rb1 0.0196(5) 0.0257(6) 0.0213(7) 0.0003(4) 0.0109(4) -0.0001(4)
Rb2 0.0343(5) 0.0203(5) 0.0124(6) 0.0004(4) 0.0017(5) -0.0035(4)
Zr1 0.0104(4) 0.0147(5) 0.0096(5) 0.0003(4) 0.0018(4) -0.0013(4)
Zr2 0.0101(5) 0.0156(7) 0.0066(7) 0.000 0.0028(5) 0.000
Se1 0.0137(4) 0.0194(5) 0.0093(6) -0.0021(4) 0.0044(4) 0.0000(4)
Se2 0.0129(4) 0.0194(5) 0.0103(6) -0.0022(4) 0.0041(4) -0.0015(4)
Se3 0.0113(4) 0.0147(5) 0.0111(6) 0.0016(4) 0.0035(4) -0.0010(3)
Se4 0.0123(4) 0.0167(5) 0.0109(6) 0.0009(4) 0.0041(4) -0.0005(4)
Se5 0.0131(4) 0.0263(6) 0.0111(6) 0.0010(4) 0.0048(4) -0.0028(4)
Se6 0.0135(4) 0.0179(5) 0.0170(6) -0.0005(4) 0.0066(4) -0.0011(4)
Se7 0.0154(4) 0.0178(5) 0.0144(6) 0.0009(4) 0.0043(4) 0.0036(4)

loop_
_atom_type_symbol
_atom_type_description
_atom_type_scat_dispersion_real
_atom_type_scat_dispersion_imag
_atom_type_scat_source
Se Se -0.0929 2.2259 'International Tables Vol C Tables 4.2.6.8 and 6.1.1.4'
Rb Rb -0.9393 2.9676 'International Tables Vol C Tables 4.2.6.8 and 6.1.1.4'
Zr Zr -2.9673 0.5597 'International Tables Vol C Tables 4.2.6.8 and 6.1.1.4'

loop_
_geom_angle_atom_site_label_1
_geom_angle_atom_site_label_2
_geom_angle_atom_site_label_3
_geom_angle
_geom_angle_site_symmetry_1
_geom_angle_site_symmetry_3
_geom_angle_publ_flag
Se5 Rb1 Se4 121.44(4) 4_545 . ?
Se5 Rb1 Se7 128.74(4) 4_545 7 ?
Se4 Rb1 Se7 89.07(4) . 7 ?
Se5 Rb1 Se7 67.01(3) 4_545 . ?
Se4 Rb1 Se7 156.23(4) . . ?
Se7 Rb1 Se7 102.14(3) 7 . ?
Se5 Rb1 Se1 92.86(3) 4_545 . ?
Se4 Rb1 Se1 39.48(3) . . ?
Se7 Rb1 Se1 87.32(3) 7 . ?
Se7 Rb1 Se1 159.53(4) . . ?
Se5 Rb1 Se6 127.99(4) 4_545 . ?
Se4 Rb1 Se6 100.12(4) . . ?
Se7 Rb1 Se6 76.68(3) 7 . ?
Se7 Rb1 Se6 63.11(3) . . ?
Se1 Rb1 Se6 137.29(4) . . ?
Se5 Rb1 Se6 65.86(3) 4_545 4_545 ?
Se4 Rb1 Se6 62.78(3) . 4_545 ?
Se7 Rb1 Se6 149.49(4) 7 4_545 ?
Se7 Rb1 Se6 108.36(4) . 4_545 ?
Se1 Rb1 Se6 63.71(3) . 4_545 ?
Se6 Rb1 Se6 117.59(3) . 4_545 ?
Se5 Rb1 Se5 103.21(3) 4_545 . ?
Se4 Rb1 Se5 67.56(3) . . ?
Se7 Rb1 Se5 127.32(4) 7 . ?
Se7 Rb1 Se5 89.17(3) . . ?
Se1 Rb1 Se5 99.55(3) . . ?
Se6 Rb1 Se5 63.11(3) . . ?
Se6 Rb1 Se5 54.80(3) 4_545 . ?
Se5 Rb1 Se3 68.21(3) 4_545 6 ?
Se4 Rb1 Se3 99.19(4) . 6 ?
Se7 Rb1 Se3 66.84(3) 7 6 ?
Se7 Rb1 Se3 104.48(4) . 6 ?
Se1 Rb1 Se3 62.33(3) . 6 ?
Se6 Rb1 Se3 138.12(4) . 6 ?
Se6 Rb1 Se3 104.29(4) 4_545 6 ?
Se5 Rb1 Se3 158.35(3) . 6 ?
Se5 Rb1 Se6 69.07(3) 4_545 7 ?
Se4 Rb1 Se6 130.74(4) . 7 ?
Se7 Rb1 Se6 60.14(3) 7 7 ?
Se7 Rb1 Se6 72.55(3) . 7 ?
Se1 Rb1 Se6 97.45(3) . 7 ?
Se6 Rb1 Se6 107.70(3) . 7 ?
Se6 Rb1 Se6 129.39(3) 4_545 7 ?
Se5 Rb1 Se6 161.69(3) . 7 ?
Se3 Rb1 Se6 35.57(2) 6 7 ?
Se5 Rb1 Zr1 34.85(3) 4_545 6 ?
Se4 Rb1 Zr1 126.92(3) . 6 ?
Se7 Rb1 Zr1 94.08(4) 7 6 ?
Se7 Rb1 Zr1 73.69(3) . 6 ?
Se1 Rb1 Zr1 87.70(3) . 6 ?
Se6 Rb1 Zr1 132.16(3) . 6 ?
Se6 Rb1 Zr1 94.08(3) 4_545 6 ?
Se5 Rb1 Zr1 138.02(3) . 6 ?
Se3 Rb1 Zr1 37.60(2) 6 6 ?
Se6 Rb1 Zr1 36.05(2) 7 6 ?
Se5 Rb1 Rb1 100.65(4) 4_545 7 ?
Se4 Rb1 Rb1 135.85(5) . 7 ?
Se7 Rb1 Rb1 51.28(3) 7 7 ?
Se7 Rb1 Rb1 50.86(3) . 7 ?
Se1 Rb1 Rb1 135.28(4) . 7 ?
Se6 Rb1 Rb1 57.07(3) . 7 ?
Se6 Rb1 Rb1 159.23(4) 4_545 7 ?
Se5 Rb1 Rb1 118.00(4) . 7 ?
Se3 Rb1 Rb1 83.54(4) 6 7 ?
Se6 Rb1 Rb1 50.63(3) 7 7 ?
Zr1 Rb1 Rb1 80.35(3) 6 7 ?
Se6 Rb2 Se2 131.11(4) . 7_556 ?
Se6 Rb2 Se4 110.56(4) . 4_545 ?
Se2 Rb2 Se4 75.06(3) 7_556 4_545 ?
Se6 Rb2 Se1 128.43(4) . 8_556 ?
Se2 Rb2 Se1 55.37(3) 7_556 8_556 ?
Se4 Rb2 Se1 118.68(4) 4_545 8_556 ?
Se6 Rb2 Se1 67.56(3) . 4 ?
Se2 Rb2 Se1 104.50(4) 7_556 4 ?
Se4 Rb2 Se1 177.20(4) 4_545 4 ?
Se1 Rb2 Se1 62.61(3) 8_556 4 ?
Se6 Rb2 Se7 64.91(4) . . ?
Se2 Rb2 Se7 121.19(4) 7_556 . ?
Se4 Rb2 Se7 50.70(3) 4_545 . ?
Se1 Rb2 Se7 166.06(4) 8_556 . ?
Se1 Rb2 Se7 128.49(4) 4 . ?
Se6 Rb2 Se3 38.64(3) . 4 ?
Se2 Rb2 Se3 165.23(4) 7_556 4 ?
Se4 Rb2 Se3 116.86(4) 4_545 4 ?
Se1 Rb2 Se3 119.15(4) 8_556 4 ?
Se1 Rb2 Se3 63.14(3) 4 4 ?
Se7 Rb2 Se3 67.62(4) . 4 ?
Se6 Rb2 Se5 65.46(3) . . ?
Se2 Rb2 Se5 66.13(3) 7_556 . ?
Se4 Rb2 Se5 89.24(3) 4_545 . ?
Se1 Rb2 Se5 99.80(4) 8_556 . ?
Se1 Rb2 Se5 88.07(3) 4 . ?
Se7 Rb2 Se5 89.66(4) . . ?
Se3 Rb2 Se5 103.85(3) 4 . ?
Se6 Rb2 Se2 151.68(4) . 3_545 ?
Se2 Rb2 Se2 73.49(3) 7_556 3_545 ?
Se4 Rb2 Se2 56.87(3) 4_545 3_545 ?
Se1 Rb2 Se2 74.83(3) 8_556 3_545 ?
Se1 Rb2 Se2 125.78(4) 4 3_545 ?
Se7 Rb2 Se2 91.23(4) . 3_545 ?
Se3 Rb2 Se2 119.81(4) 4 3_545 ?
Se5 Rb2 Se2 132.91(4) . 3_545 ?
Se6 Rb2 Se3 95.95(4) . 3 ?
Se2 Rb2 Se3 115.91(4) 7_556 3 ?
Se4 Rb2 Se3 132.46(4) 4_545 3 ?
Se1 Rb2 Se3 61.53(3) 8_556 3 ?
Se1 Rb2 Se3 50.27(3) 4 3 ?
Se7 Rb2 Se3 117.04(4) . 3 ?
Se3 Rb2 Se3 63.58(3) 4 3 ?
Se5 Rb2 Se3 138.22(4) . 3 ?
Se2 Rb2 Se3 81.03(4) 3_545 3 ?
Se6 Rb2 Rb2 91.29(4) . 2_655 ?
Se2 Rb2 Rb2 137.57(4) 7_556 2_655 ?
Se4 Rb2 Rb2 90.03(2) 4_545 2_655 ?
Se1 Rb2 Rb2 102.68(4) 8_556 2_655 ?
Se1 Rb2 Rb2 92.07(2) 4 2_655 ?
Se7 Rb2 Rb2 70.61(3) . 2_655 ?
Se3 Rb2 Rb2 54.63(3) 4 2_655 ?
Se5 Rb2 Rb2 154.73(4) . 2_655 ?
Se2 Rb2 Rb2 65.27(3) 3_545 2_655 ?
Se3 Rb2 Rb2 49.39(3) 3 2_655 ?
Se6 Rb2 Rb1 48.65(3) . 4 ?
Se2 Rb2 Rb1 89.67(3) 7_556 4 ?
Se4 Rb2 Rb1 130.71(4) 4_545 4 ?
Se1 Rb2 Rb1 86.07(3) 8_556 4 ?
Se1 Rb2 Rb1 46.50(3) 4 4 ?
Se7 Rb2 Rb1 107.76(3) . 4 ?
Se3 Rb2 Rb1 75.92(3) 4 4 ?
Se5 Rb2 Rb1 42.62(2) . 4 ?
Se2 Rb2 Rb1 159.50(3) 3_545 4 ?
Se3 Rb2 Rb1 96.52(4) 3 4 ?
Rb2 Rb2 Rb1 127.76(2) 2_655 4 ?
Se5 Zr1 Se6 107.06(5) 7_556 4_545 ?
Se5 Zr1 Se5 92.90(4) 7_556 . ?
Se6 Zr1 Se5 80.73(4) 4_545 . ?
Se5 Zr1 Se7 102.60(5) 7_556 4 ?
Se6 Zr1 Se7 149.26(5) 4_545 4 ?
Se5 Zr1 Se7 89.98(4) . 4 ?
Se5 Zr1 Se3 99.65(4) 7_556 . ?
Se6 Zr1 Se3 52.35(4) 4_545 . ?
Se5 Zr1 Se3 133.08(5) . . ?
Se7 Zr1 Se3 129.86(4) 4 . ?
Se5 Zr1 Se2 94.94(4) 7_556 . ?
Se6 Zr1 Se2 132.11(4) 4_545 . ?
Se5 Zr1 Se2 141.12(5) . . ?
Se7 Zr1 Se2 51.14(3) 4 . ?
Se3 Zr1 Se2 82.79(4) . . ?
Se5 Zr1 Se4 167.24(5) 7_556 . ?
Se6 Zr1 Se4 85.37(4) 4_545 . ?
Se5 Zr1 Se4 91.94(4) . . ?
Se7 Zr1 Se4 65.60(4) 4 . ?
Se3 Zr1 Se4 85.54(4) . . ?
Se2 Zr1 Se4 74.03(4) . . ?
Se5 Zr1 Zr1 48.23(3) 7_556 7_556 ?
Se6 Zr1 Zr1 94.94(4) 4_545 7_556 ?
Se5 Zr1 Zr1 44.67(3) . 7_556 ?
Se7 Zr1 Zr1 98.82(4) 4 7_556 ?
Se3 Zr1 Zr1 128.91(5) . 7_556 ?
Se2 Zr1 Zr1 129.94(5) . 7_556 ?
Se4 Zr1 Zr1 135.39(5) . 7_556 ?
Se5 Zr1 Zr2 129.62(4) 7_556 . ?
Se6 Zr1 Zr2 85.37(4) 4_545 . ?
Se5 Zr1 Zr2 137.48(4) . . ?
Se7 Zr1 Zr2 81.91(4) 4 . ?
Se3 Zr1 Zr2 49.83(3) . . ?
Se2 Zr1 Zr2 49.12(3) . . ?
Se4 Zr1 Zr2 46.79(2) . . ?
Zr1 Zr1 Zr2 177.81(4) 7_556 . ?
Se5 Zr1 Rb1 49.06(3) 7_556 6_556 ?
Se6 Zr1 Rb1 61.59(4) 4_545 6_556 ?
Se5 Zr1 Rb1 102.07(4) . 6_556 ?
Se7 Zr1 Rb1 149.07(4) 4 6_556 ?
Se3 Zr1 Rb1 58.16(3) . 6_556 ?
Se2 Zr1 Rb1 111.72(4) . 6_556 ?
Se4 Zr1 Rb1 140.77(4) . 6_556 ?
Zr1 Zr1 Rb1 72.24(3) 7_556 6_556 ?
Zr2 Zr1 Rb1 106.09(3) . 6_556 ?
Se4 Zr2 Se4 138.12(7) . 2 ?
Se4 Zr2 Se1 52.35(3) . . ?
Se4 Zr2 Se1 143.85(3) 2 . ?
Se4 Zr2 Se1 143.85(3) . 2 ?
Se4 Zr2 Se1 52.35(3) 2 2 ?
Se1 Zr2 Se1 148.07(7) . 2 ?
Se4 Zr2 Se2 76.50(4) . . ?
Se4 Zr2 Se2 80.85(4) 2 . ?
Se1 Zr2 Se2 127.81(4) . . ?
Se1 Zr2 Se2 71.89(3) 2 . ?
Se4 Zr2 Se2 80.85(4) . 2 ?
Se4 Zr2 Se2 76.50(4) 2 2 ?
Se1 Zr2 Se2 71.89(3) . 2 ?
Se1 Zr2 Se2 127.81(4) 2 2 ?
Se2 Zr2 Se2 113.37(6) . 2 ?
Se4 Zr2 Se3 123.35(4) . 2 ?
Se4 Zr2 Se3 87.13(3) 2 2 ?
Se1 Zr2 Se3 71.02(4) . 2 ?
Se1 Zr2 Se3 86.60(4) 2 2 ?
Se2 Zr2 Se3 158.44(4) . 2 ?
Se2 Zr2 Se3 80.66(3) 2 2 ?
Se4 Zr2 Se3 87.13(3) . . ?
Se4 Zr2 Se3 123.35(4) 2 . ?
Se1 Zr2 Se3 86.60(4) . . ?
Se1 Zr2 Se3 71.02(4) 2 . ?
Se2 Zr2 Se3 80.66(3) . . ?
Se2 Zr2 Se3 158.44(4) 2 . ?
Se3 Zr2 Se3 91.31(6) 2 . ?
Se4 Zr2 Zr1 127.84(4) . 2 ?
Se4 Zr2 Zr1 50.99(3) 2 2 ?
Se1 Zr2 Zr1 94.10(3) . 2 ?
Se1 Zr2 Zr1 86.61(3) 2 2 ?
Se2 Zr2 Zr1 129.57(4) . 2 ?
Se2 Zr2 Zr1 48.58(2) 2 2 ?
Se3 Zr2 Zr1 47.56(3) 2 2 ?
Se3 Zr2 Zr1 134.91(5) . 2 ?
Se4 Zr2 Zr1 50.99(3) . . ?
Se4 Zr2 Zr1 127.84(4) 2 . ?
Se1 Zr2 Zr1 86.61(3) . . ?
Se1 Zr2 Zr1 94.10(3) 2 . ?
Se2 Zr2 Zr1 48.58(2) . . ?
Se2 Zr2 Zr1 129.57(4) 2 . ?
Se3 Zr2 Zr1 134.91(5) 2 . ?
Se3 Zr2 Zr1 47.56(3) . . ?
Zr1 Zr2 Zr1 177.44(5) 2 . ?
Se4 Se1 Zr2 63.49(4) . . ?
Se4 Se1 Rb2 119.15(5) . 8_455 ?
Zr2 Se1 Rb2 113.83(4) . 8_455 ?
Se4 Se1 Rb2 122.95(5) . 4_545 ?
Zr2 Se1 Rb2 99.89(4) . 4_545 ?
Rb2 Se1 Rb2 117.39(3) 8_455 4_545 ?
Se4 Se1 Rb1 65.69(3) . . ?
Zr2 Se1 Rb1 123.65(4) . . ?
Rb2 Se1 Rb1 110.96(4) 8_455 . ?
Rb2 Se1 Rb1 88.01(3) 4_545 . ?
Se7 Se2 Zr1 63.33(4) 4 . ?
Se7 Se2 Zr2 110.24(5) 4 . ?
Zr1 Se2 Zr2 82.30(4) . . ?
Se7 Se2 Rb2 128.11(5) 4 7_556 ?
Zr1 Se2 Rb2 95.77(4) . 7_556 ?
Zr2 Se2 Rb2 113.17(4) . 7_556 ?
Se7 Se2 Rb2 98.36(5) 4 3_455 ?
Zr1 Se2 Rb2 157.29(4) . 3_455 ?
Zr2 Se2 Rb2 92.70(4) . 3_455 ?
Rb2 Se2 Rb2 106.51(3) 7_556 3_455 ?
Se6 Se3 Zr1 61.95(4) 4_545 . ?
Se6 Se3 Zr2 113.12(5) 4_545 . ?
Zr1 Se3 Zr2 82.61(4) . . ?
Se6 Se3 Rb2 64.83(4) 4_545 4_545 ?
Zr1 Se3 Rb2 120.14(4) . 4_545 ?
Zr2 Se3 Rb2 94.79(4) . 4_545 ?
Se6 Se3 Rb1 75.66(4) 4_545 6_556 ?
Zr1 Se3 Rb1 84.25(4) . 6_556 ?
Zr2 Se3 Rb1 157.75(4) . 6_556 ?
Rb2 Se3 Rb1 107.33(4) 4_545 6_556 ?
Se6 Se3 Rb2 135.70(5) 4_545 3_445 ?
Zr1 Se3 Rb2 162.31(4) . 3_445 ?
Zr2 Se3 Rb2 89.10(4) . 3_445 ?
Rb2 Se3 Rb2 75.98(4) 4_545 3_445 ?
Rb1 Se3 Rb2 98.31(3) 6_556 3_445 ?
Se1 Se4 Zr2 64.16(4) . . ?
Se1 Se4 Zr1 114.37(5) . . ?
Zr2 Se4 Zr1 82.23(4) . . ?
Se1 Se4 Rb1 74.83(4) . . ?
Zr2 Se4 Rb1 132.22(5) . . ?
Zr1 Se4 Rb1 93.90(4) . . ?
Se1 Se4 Rb2 121.27(5) . 4 ?
Zr2 Se4 Rb2 105.29(4) . 4 ?
Zr1 Se4 Rb2 121.22(4) . 4 ?
Rb1 Se4 Rb2 116.76(4) . 4 ?
Zr1 Se5 Zr1 87.10(4) 7_556 . ?
Zr1 Se5 Rb1 96.09(4) 7_556 4 ?
Zr1 Se5 Rb1 103.71(4) . 4 ?
Zr1 Se5 Rb2 93.08(4) 7_556 . ?
Zr1 Se5 Rb2 167.34(5) . . ?
Rb1 Se5 Rb2 88.86(3) 4 . ?
Zr1 Se5 Rb1 159.07(5) 7_556 . ?
Zr1 Se5 Rb1 88.88(4) . . ?
Rb1 Se5 Rb1 104.81(3) 4 . ?
Rb2 Se5 Rb1 86.46(3) . . ?
Se3 Se6 Zr1 65.70(4) 4 4 ?
Se3 Se6 Rb2 76.53(4) 4 . ?
Zr1 Se6 Rb2 133.11(4) 4 . ?
Se3 Se6 Rb1 133.38(5) 4 . ?
Zr1 Se6 Rb1 132.53(4) 4 . ?
Rb2 Se6 Rb1 93.56(4) . . ?
Se3 Se6 Rb1 123.86(4) 4 4 ?
Zr1 Se6 Rb1 90.78(4) 4 4 ?
Rb2 Se6 Rb1 87.88(4) . 4 ?
Rb1 Se6 Rb1 100.65(3) . 4 ?
Se3 Se6 Rb1 68.77(4) 4 7 ?
Zr1 Se6 Rb1 82.36(4) 4 7 ?
Rb2 Se6 Rb1 109.42(4) . 7 ?
Rb1 Se6 Rb1 72.30(3) . 7 ?
Rb1 Se6 Rb1 161.40(4) 4 7 ?
Se2 Se7 Zr1 65.53(4) 4_545 4_545 ?
Se2 Se7 Rb1 104.06(5) 4_545 7 ?
Zr1 Se7 Rb1 122.41(5) 4_545 7 ?
Se2 Se7 Rb1 162.65(5) 4_545 . ?
Zr1 Se7 Rb1 98.62(4) 4_545 . ?
Rb1 Se7 Rb1 77.86(3) 7 . ?
Se2 Se7 Rb2 102.49(5) 4_545 . ?
Zr1 Se7 Rb2 122.48(4) 4_545 . ?
Rb1 Se7 Rb2 115.10(4) 7 . ?
Rb1 Se7 Rb2 91.92(4) . . ?

loop_
_geom_bond_atom_site_label_1
_geom_bond_atom_site_label_2
_geom_bond_distance
_geom_bond_site_symmetry_2
_geom_bond_publ_flag
Rb1 Se5 3.3764(18) 4_545 ?
Rb1 Se4 3.4164(14) . ?
Rb1 Se7 3.5520(17) 7 ?
Rb1 Se7 3.5726(16) . ?
Rb1 Se1 3.6182(17) . ?
Rb1 Se6 3.6327(15) . ?
Rb1 Se6 3.7444(16) 4_545 ?
Rb1 Se5 3.7836(18) . ?
Rb1 Se3 3.7948(16) 6 ?
Rb1 Se6 3.9442(18) 7 ?
Rb1 Zr1 4.4446(17) 6 ?
Rb1 Rb1 4.477(2) 7 ?
Rb2 Se6 3.4320(16) . ?
Rb2 Se2 3.4497(17) 7_556 ?
Rb2 Se4 3.4874(17) 4_545 ?
Rb2 Se1 3.5038(16) 8_556 ?
Rb2 Se1 3.5570(18) 4 ?
Rb2 Se7 3.5914(17) . ?
Rb2 Se3 3.6878(17) 4 ?
Rb2 Se5 3.7353(17) . ?
Rb2 Se2 3.9411(16) 3_545 ?
Rb2 Se3 3.9613(16) 3 ?
Rb2 Rb2 4.713(2) 2_655 ?
Rb2 Rb1 4.9849(18) 4 ?
Zr1 Se5 2.5543(16) 7_556 ?
Zr1 Se6 2.6391(15) 4_545 ?
Zr1 Se5 2.7098(14) . ?
Zr1 Se7 2.7208(16) 4 ?
Zr1 Se3 2.7254(14) . ?
Zr1 Se2 2.7713(14) . ?
Zr1 Se4 2.8721(15) . ?
Zr1 Zr1 3.629(2) 7_556 ?
Zr1 Zr2 3.6624(13) . ?
Zr1 Rb1 4.4446(17) 6_556 ?
Zr2 Se4 2.6939(12) . ?
Zr2 Se4 2.6939(12) 2 ?
Zr2 Se1 2.7095(12) . ?
Zr2 Se1 2.7095(12) 2 ?
Zr2 Se2 2.7941(13) . ?
Zr2 Se2 2.7941(13) 2 ?
Zr2 Se3 2.8221(14) 2 ?
Zr2 Se3 2.8221(14) . ?
Zr2 Zr1 3.6624(13) 2 ?
Se1 Se4 2.3835(14) . ?
Se1 Rb2 3.5038(16) 8_455 ?
Se1 Rb2 3.5570(18) 4_545 ?
Se2 Se7 2.3710(14) 4 ?
Se2 Rb2 3.4497(17) 7_556 ?
Se2 Rb2 3.9411(16) 3_455 ?
Se3 Se6 2.3678(14) 4_545 ?
Se3 Rb2 3.6878(17) 4_545 ?
Se3 Rb1 3.7948(16) 6_556 ?
Se3 Rb2 3.9613(16) 3_445 ?
Se4 Rb2 3.4874(17) 4 ?
Se5 Zr1 2.5543(16) 7_556 ?
Se5 Rb1 3.3764(18) 4 ?
Se6 Se3 2.3678(14) 4 ?
Se6 Zr1 2.6391(15) 4 ?
Se6 Rb1 3.7444(16) 4 ?
Se6 Rb1 3.9442(18) 7 ?
Se7 Se2 2.3710(14) 4_545 ?
Se7 Zr1 2.7208(16) 4_545 ?
Se7 Rb1 3.5520(17) 7 ?
